data_7107494
loop_
_publ_author_name
'Erli Lu'
'Qinghai Zhou'
'Yuxue Li'
'Jiaxiang Chu'
'Yaofeng Chen'
'Xuebing Leng'
'Jie Sun'

_publ_section_title
;
 Reactivity of scandium terminal imido complexes towards metal halides
;
_journal_name_full Chem.Commun.
_journal_page_first 3403
_journal_paper_doi 10.1039/c2cc30220a
_journal_volume 48
_journal_year 2012
_chemical_formula_sum 'C44 H70 Cl N5 Rh Sc'
_chemical_formula_weight 852.37
_chemical_name_systematic
;
?
;
_space_group_IT_number 14
_symmetry_cell_setting monoclinic
_symmetry_space_group_name_Hall '-P 2ybc'
_symmetry_space_group_name_H-M 'P 1 21/c 1'
_atom_sites_solution_hydrogens geom
_atom_sites_solution_primary direct
_atom_sites_solution_secondary difmap
_audit_creation_method SHELXL-97
_cell_angle_alpha 90.00
_cell_angle_beta 110.3550(10)
_cell_angle_gamma 90.00
_cell_formula_units_Z 4
_cell_length_a 13.2520(12)
_cell_length_b 22.398(2)
_cell_length_c 15.4942(14)
_cell_measurement_reflns_used 5582
_cell_measurement_temperature 133(2)
_cell_measurement_theta_max 26.00
_cell_measurement_theta_min 1.64
_cell_volume 4311.8(7)
_computing_cell_refinement 'Bruker SMART'
_computing_data_collection 'Bruker SMART'
_computing_data_reduction 'Bruker SAINT'
_computing_molecular_graphics 'Bruker SHELXTL'
_computing_publication_material 'Bruker SHELXTL'
_computing_structure_refinement 'SHELXL-97 (Sheldrick, 1997)'
_computing_structure_solution 'SHELXS-97 (Sheldrick, 1990)'
_diffrn_ambient_temperature 133(2)
_diffrn_measured_fraction_theta_full 0.998
_diffrn_measured_fraction_theta_max 0.998
_diffrn_measurement_device_type 'CCD area detector'
_diffrn_measurement_method 'phi and omega scans'
_diffrn_radiation_monochromator graphite
_diffrn_radiation_source 'fine-focus sealed tube'
_diffrn_radiation_type MoK\a
_diffrn_radiation_wavelength 0.71073
_diffrn_reflns_av_R_equivalents 0.0897
_diffrn_reflns_av_sigmaI/netI 0.0937
_diffrn_reflns_limit_h_max 16
_diffrn_reflns_limit_h_min -16
_diffrn_reflns_limit_k_max 27
_diffrn_reflns_limit_k_min -20
_diffrn_reflns_limit_l_max 19
_diffrn_reflns_limit_l_min -19
_diffrn_reflns_number 28282
_diffrn_reflns_theta_full 26.00
_diffrn_reflns_theta_max 26.00
_diffrn_reflns_theta_min 1.64
_diffrn_standards_number 0
_exptl_absorpt_coefficient_mu 0.638
_exptl_absorpt_correction_T_max 0.9688
_exptl_absorpt_correction_T_min 0.9104
_exptl_absorpt_correction_type multi-scan
_exptl_absorpt_process_details sadabs
_exptl_crystal_colour yellow
_exptl_crystal_density_diffrn 1.313
_exptl_crystal_density_method 'not measured'
_exptl_crystal_description block
_exptl_crystal_F_000 1808
_exptl_crystal_size_max 0.15
_exptl_crystal_size_mid 0.10
_exptl_crystal_size_min 0.05
_refine_diff_density_max 0.616
_refine_diff_density_min -0.763
_refine_diff_density_rms 0.128
_refine_ls_extinction_method none
_refine_ls_goodness_of_fit_ref 0.985
_refine_ls_hydrogen_treatment constr
_refine_ls_matrix_type full
_refine_ls_number_parameters 470
_refine_ls_number_reflns 8452
_refine_ls_number_restraints 0
_refine_ls_restrained_S_all 0.985
_refine_ls_R_factor_all 0.0855
_refine_ls_R_factor_gt 0.0450
_refine_ls_shift/su_max 0.001
_refine_ls_shift/su_mean 0.000
_refine_ls_structure_factor_coef Fsqd
_refine_ls_weighting_details 'calc w=1/[\s^2^(Fo^2^)+(0.0581P)^2^+0.0000P] where P=(Fo^2^+2Fc^2^)/3'
_refine_ls_weighting_scheme calc
_refine_ls_wR_factor_gt 0.0996
_refine_ls_wR_factor_ref 0.1194
_reflns_number_gt 5731
_reflns_number_total 8452
_reflns_threshold_expression >2sigma(I)
_cod_data_source_file c2cc30220a.txt
_cod_data_source_block dm1132
_cod_original_sg_symbol_H-M P2(1)/c
_cod_database_code 7107494

loop_
_symmetry_equiv_pos_as_xyz
'x, y, z'
'-x, y+1/2, -z+1/2'
'-x, -y, -z'
'x, -y-1/2, z-1/2'

loop_
_atom_site_label
_atom_site_type_symbol
_atom_site_fract_x
_atom_site_fract_y
_atom_site_fract_z
_atom_site_U_iso_or_equiv
_atom_site_adp_type
_atom_site_occupancy
_atom_site_symmetry_multiplicity
_atom_site_calc_flag
_atom_site_refinement_flags
Rh1 Rh -0.46934(2) -0.477948(16) -0.72246(2) 0.01477(10) Uani 1 1 d .
Sc1 Sc -0.73809(6) -0.66640(4) -0.79963(5) 0.01198(18) Uani 1 1 d .
Cl1 Cl -0.70345(8) -0.75011(5) -0.69115(7) 0.0222(2) Uani 1 1 d .
N1 N -0.9108(2) -0.65862(15) -0.8128(2) 0.0127(7) Uani 1 1 d .
N2 N -0.8007(3) -0.63630(16) -0.9442(2) 0.0162(8) Uani 1 1 d .
N3 N -0.6377(2) -0.71825(16) -0.8751(2) 0.0154(7) Uani 1 1 d .
N4 N -0.3479(3) -0.77816(19) -0.8079(3) 0.0302(10) Uani 1 1 d .
N5 N -0.6468(3) -0.60159(16) -0.7357(2) 0.0162(8) Uani 1 1 d .
C11 C -0.9461(3) -0.69122(19) -0.7473(3) 0.0140(9) Uani 1 1 d .
C12 C -0.9419(3) -0.6640(2) -0.6638(3) 0.0162(9) Uani 1 1 d .
C13 C -0.9696(3) -0.6979(2) -0.6008(3) 0.0211(10) Uani 1 1 d .
H13 H -0.9661 -0.6803 -0.5441 0.025 Uiso 1 1 calc R
C14 C -1.0023(3) -0.7568(2) -0.6181(3) 0.0217(10) Uani 1 1 d .
H14 H -1.0206 -0.7793 -0.5736 0.026 Uiso 1 1 calc R
C15 C -1.0078(3) -0.7822(2) -0.7002(3) 0.0192(10) Uani 1 1 d .
H15 H -1.0317 -0.8224 -0.7126 0.023 Uiso 1 1 calc R
C16 C -0.9796(3) -0.7510(2) -0.7655(3) 0.0155(9) Uani 1 1 d .
C20 C -0.9068(3) -0.5994(2) -0.6416(3) 0.0203(10) Uani 1 1 d .
H20 H -0.9052 -0.5803 -0.6995 0.024 Uiso 1 1 calc R
C21 C -0.9836(4) -0.5636(2) -0.6083(3) 0.0347(12) Uani 1 1 d .
H21A H -1.0561 -0.5652 -0.6547 0.052 Uiso 1 1 calc R
H21B H -0.9594 -0.5220 -0.5984 0.052 Uiso 1 1 calc R
H21C H -0.9848 -0.5806 -0.5504 0.052 Uiso 1 1 calc R
C22 C -0.7920(4) -0.5976(2) -0.5709(3) 0.0295(11) Uani 1 1 d .
H22C H -0.7440 -0.6208 -0.5939 0.044 Uiso 1 1 calc R
H22B H -0.7918 -0.6146 -0.5126 0.044 Uiso 1 1 calc R
H22A H -0.7671 -0.5561 -0.5611 0.044 Uiso 1 1 calc R
C17 C -0.9858(3) -0.7819(2) -0.8551(3) 0.0186(9) Uani 1 1 d .
H17 H -0.9453 -0.7568 -0.8854 0.022 Uiso 1 1 calc R
C19 C -0.9342(4) -0.8432(2) -0.8385(3) 0.0312(12) Uani 1 1 d .
H19B H -0.8594 -0.8397 -0.7966 0.047 Uiso 1 1 calc R
H19A H -0.9356 -0.8602 -0.8972 0.047 Uiso 1 1 calc R
H19C H -0.9741 -0.8692 -0.8109 0.047 Uiso 1 1 calc R
C18 C -1.1029(4) -0.7856(3) -0.9206(3) 0.0361(13) Uani 1 1 d .
H18A H -1.1345 -0.7455 -0.9308 0.054 Uiso 1 1 calc R
H18C H -1.1440 -0.8111 -0.8933 0.054 Uiso 1 1 calc R
H18B H -1.1052 -0.8026 -0.9795 0.054 Uiso 1 1 calc R
C1 C -1.0923(3) -0.6126(2) -0.8624(3) 0.0262(11) Uani 1 1 d .
H1B H -1.0966 -0.6354 -0.8098 0.039 Uiso 1 1 calc R
H1A H -1.1489 -0.6260 -0.9188 0.039 Uiso 1 1 calc R
H1C H -1.1018 -0.5700 -0.8529 0.039 Uiso 1 1 calc R
C2 C -0.9830(3) -0.62252(19) -0.8713(3) 0.0152(9) Uani 1 1 d .
C3 C -0.9661(3) -0.5928(2) -0.9442(3) 0.0189(9) Uani 1 1 d .
H3 H -1.0169 -0.5624 -0.9726 0.023 Uiso 1 1 calc R
C4 C -0.8843(3) -0.60145(19) -0.9815(3) 0.0158(9) Uani 1 1 d .
C5 C -0.8993(3) -0.5683(2) -1.0700(3) 0.0225(10) Uani 1 1 d .
H17A H -0.9101 -0.5971 -1.1201 0.034 Uiso 1 1 calc R
H5B H -0.8352 -0.5442 -1.0628 0.034 Uiso 1 1 calc R
H5C H -0.9623 -0.5422 -1.0844 0.034 Uiso 1 1 calc R
C6 C -0.7332(3) -0.6487(2) -1.0004(3) 0.0252(11) Uani 1 1 d .
H6A H -0.7223 -0.6115 -1.0305 0.030 Uiso 1 1 calc R
H6B H -0.7701 -0.6779 -1.0492 0.030 Uiso 1 1 calc R
C7 C -0.6258(3) -0.6734(2) -0.9407(3) 0.0240(10) Uani 1 1 d .
H7B H -0.5896 -0.6919 -0.9802 0.029 Uiso 1 1 calc R
H7A H -0.5797 -0.6403 -0.9061 0.029 Uiso 1 1 calc R
C8 C -0.5288(3) -0.7385(2) -0.8129(3) 0.0200(10) Uani 1 1 d .
H8A H -0.5380 -0.7616 -0.7617 0.024 Uiso 1 1 calc R
H8B H -0.4856 -0.7027 -0.7858 0.024 Uiso 1 1 calc R
C9 C -0.4654(3) -0.7762(2) -0.8572(3) 0.0227(10) Uani 1 1 d .
H9B H -0.4935 -0.8175 -0.8633 0.027 Uiso 1 1 calc R
H9A H -0.4787 -0.7608 -0.9201 0.027 Uiso 1 1 calc R
C10 C -0.7025(3) -0.7699(2) -0.9227(3) 0.0225(10) Uani 1 1 d .
H10C H -0.6627 -0.7923 -0.9548 0.034 Uiso 1 1 calc R
H10B H -0.7707 -0.7558 -0.9673 0.034 Uiso 1 1 calc R
H10A H -0.7171 -0.7959 -0.8774 0.034 Uiso 1 1 calc R
C23 C -0.2972(4) -0.7213(3) -0.8166(4) 0.0474(15) Uani 1 1 d .
H23A H -0.2195 -0.7237 -0.7829 0.071 Uiso 1 1 calc R
H23B H -0.3280 -0.6890 -0.7910 0.071 Uiso 1 1 calc R
H23C H -0.3101 -0.7133 -0.8818 0.071 Uiso 1 1 calc R
C24 C -0.3198(4) -0.7958(3) -0.7116(3) 0.0388(13) Uani 1 1 d .
H24A H -0.2413 -0.7962 -0.6819 0.058 Uiso 1 1 calc R
H24B H -0.3483 -0.8358 -0.7084 0.058 Uiso 1 1 calc R
H24C H -0.3509 -0.7673 -0.6799 0.058 Uiso 1 1 calc R
C25 C -0.5925(3) -0.55652(19) -0.6896(3) 0.0145(9) Uani 1 1 d .
C26 C -0.6406(3) -0.49637(19) -0.6934(3) 0.0160(9) Uani 1 1 d .
C27 C -0.5818(3) -0.4497(2) -0.6416(3) 0.0170(9) Uani 1 1 d .
H27A H -0.6141 -0.4088 -0.6521 0.020 Uiso 1 1 calc R
C28 C -0.4713(3) -0.4557(2) -0.5858(3) 0.0185(9) Uani 1 1 d .
H28A H -0.4297 -0.4207 -0.5511 0.022 Uiso 1 1 calc R
C29 C -0.4233(3) -0.5126(2) -0.5773(3) 0.0179(9) Uani 1 1 d .
H29A H -0.3453 -0.5169 -0.5396 0.021 Uiso 1 1 calc R
C30 C -0.4764(3) -0.56032(19) -0.6318(3) 0.0161(9) Uani 1 1 d .
C31 C -0.7586(3) -0.4884(2) -0.7503(3) 0.0208(10) Uani 1 1 d .
H31A H -0.7936 -0.5283 -0.7529 0.025 Uiso 1 1 calc R
C32 C -0.7756(4) -0.4705(2) -0.8489(3) 0.0330(12) Uani 1 1 d .
H32A H -0.7390 -0.4991 -0.8758 0.049 Uiso 1 1 calc R
H32B H -0.7460 -0.4305 -0.8496 0.049 Uiso 1 1 calc R
H32C H -0.8528 -0.4703 -0.8849 0.049 Uiso 1 1 calc R
C33 C -0.8163(4) -0.4450(2) -0.7070(3) 0.0323(12) Uani 1 1 d .
H33A H -0.8053 -0.4575 -0.6438 0.048 Uiso 1 1 calc R
H33B H -0.8935 -0.4450 -0.7431 0.048 Uiso 1 1 calc R
H33C H -0.7872 -0.4047 -0.7065 0.048 Uiso 1 1 calc R
C34 C -0.4208(3) -0.6196(2) -0.6280(3) 0.0219(10) Uani 1 1 d .
H34A H -0.4507 -0.6377 -0.6908 0.026 Uiso 1 1 calc R
C35 C -0.4469(4) -0.6623(2) -0.5612(3) 0.0283(11) Uani 1 1 d .
H35A H -0.5252 -0.6655 -0.5780 0.042 Uiso 1 1 calc R
H35B H -0.4155 -0.6469 -0.4983 0.042 Uiso 1 1 calc R
H35C H -0.4168 -0.7018 -0.5647 0.042 Uiso 1 1 calc R
C36 C -0.2995(4) -0.6145(2) -0.6041(3) 0.0351(12) Uani 1 1 d .
H36A H -0.2841 -0.5874 -0.6476 0.053 Uiso 1 1 calc R
H36B H -0.2695 -0.6540 -0.6077 0.053 Uiso 1 1 calc R
H36C H -0.2669 -0.5987 -0.5415 0.053 Uiso 1 1 calc R
C37 C -0.5228(4) -0.4981(2) -0.8658(3) 0.0238(10) Uani 1 1 d .
H37A H -0.5862 -0.5256 -0.8868 0.029 Uiso 1 1 calc R
C38 C -0.4245(3) -0.5271(2) -0.8220(3) 0.0230(10) Uani 1 1 d .
H38A H -0.4304 -0.5714 -0.8174 0.028 Uiso 1 1 calc R
C39 C -0.3194(4) -0.5059(3) -0.8303(4) 0.0414(14) Uani 1 1 d .
H39A H -0.2724 -0.5409 -0.8266 0.050 Uiso 1 1 calc R
H39B H -0.3347 -0.4873 -0.8915 0.050 Uiso 1 1 calc R
C40 C -0.2605(4) -0.4620(2) -0.7573(4) 0.0372(13) Uani 1 1 d .
H40A H -0.2224 -0.4332 -0.7836 0.045 Uiso 1 1 calc R
H40B H -0.2057 -0.4836 -0.7067 0.045 Uiso 1 1 calc R
C41 C -0.3330(3) -0.4278(2) -0.7180(3) 0.0255(11) Uani 1 1 d .
H41A H -0.2942 -0.4094 -0.6566 0.031 Uiso 1 1 calc R
C42 C -0.4246(4) -0.3968(2) -0.7699(3) 0.0268(11) Uani 1 1 d .
H42A H -0.4391 -0.3606 -0.7384 0.032 Uiso 1 1 calc R
C43 C -0.4634(4) -0.3913(2) -0.8742(3) 0.0336(12) Uani 1 1 d .
H43A H -0.5019 -0.3529 -0.8924 0.040 Uiso 1 1 calc R
H43B H -0.4001 -0.3906 -0.8942 0.040 Uiso 1 1 calc R
C44 C -0.5368(5) -0.4412(2) -0.9232(3) 0.0416(14) Uani 1 1 d .
H44A H -0.5230 -0.4506 -0.9806 0.050 Uiso 1 1 calc R
H44B H -0.6123 -0.4276 -0.9407 0.050 Uiso 1 1 calc R

loop_
_atom_site_aniso_label
_atom_site_aniso_U_11
_atom_site_aniso_U_22
_atom_site_aniso_U_33
_atom_site_aniso_U_23
_atom_site_aniso_U_13
_atom_site_aniso_U_12
Rh1 0.01517(16) 0.01703(18) 0.01435(16) -0.00276(15) 0.00796(12) -0.00299(16)
Sc1 0.0095(3) 0.0145(4) 0.0135(4) 0.0009(3) 0.0060(3) 0.0004(3)
Cl1 0.0187(5) 0.0229(6) 0.0282(6) 0.0099(5) 0.0123(4) 0.0041(5)
N1 0.0092(15) 0.019(2) 0.0120(17) 0.0016(14) 0.0057(13) -0.0018(15)
N2 0.0150(17) 0.021(2) 0.0172(18) 0.0028(15) 0.0113(14) 0.0026(16)
N3 0.0140(16) 0.0140(19) 0.0192(18) 0.0021(15) 0.0070(14) 0.0011(15)
N4 0.0191(19) 0.034(3) 0.040(2) -0.001(2) 0.0148(17) 0.0037(19)
N5 0.0158(17) 0.019(2) 0.0145(17) -0.0028(15) 0.0061(14) -0.0029(16)
C11 0.0085(18) 0.022(2) 0.012(2) 0.0043(17) 0.0040(15) 0.0014(18)
C12 0.0102(19) 0.022(2) 0.017(2) -0.0002(18) 0.0052(16) -0.0007(18)
C13 0.019(2) 0.033(3) 0.012(2) -0.0017(19) 0.0079(17) -0.004(2)
C14 0.019(2) 0.031(3) 0.017(2) 0.007(2) 0.0079(18) -0.006(2)
C15 0.014(2) 0.020(3) 0.025(2) 0.0023(19) 0.0088(18) -0.0039(19)
C16 0.0072(18) 0.022(2) 0.016(2) -0.0002(18) 0.0020(15) 0.0012(18)
C20 0.025(2) 0.021(3) 0.018(2) -0.0021(18) 0.0108(18) -0.002(2)
C21 0.042(3) 0.030(3) 0.039(3) 0.000(2) 0.023(2) 0.009(3)
C22 0.036(3) 0.026(3) 0.023(2) -0.005(2) 0.006(2) -0.007(2)
C17 0.021(2) 0.022(3) 0.016(2) -0.0029(18) 0.0106(17) -0.004(2)
C19 0.044(3) 0.027(3) 0.031(3) -0.003(2) 0.024(2) -0.005(2)
C18 0.026(2) 0.058(4) 0.024(3) -0.016(2) 0.008(2) -0.007(3)
C1 0.017(2) 0.038(3) 0.025(2) 0.011(2) 0.0085(19) 0.015(2)
C2 0.0122(19) 0.019(2) 0.015(2) -0.0028(17) 0.0055(16) -0.0019(18)
C3 0.015(2) 0.021(3) 0.019(2) 0.0030(18) 0.0042(17) 0.0085(19)
C4 0.017(2) 0.018(2) 0.013(2) 0.0020(17) 0.0057(17) -0.0013(18)
C5 0.022(2) 0.030(3) 0.018(2) 0.007(2) 0.0106(18) 0.004(2)
C6 0.029(2) 0.029(3) 0.026(2) 0.011(2) 0.020(2) 0.009(2)
C7 0.022(2) 0.025(3) 0.034(3) 0.006(2) 0.021(2) 0.001(2)
C8 0.016(2) 0.020(3) 0.024(2) -0.0003(19) 0.0087(18) 0.0031(19)
C9 0.021(2) 0.022(3) 0.026(2) -0.003(2) 0.0087(18) 0.004(2)
C10 0.024(2) 0.020(3) 0.025(2) -0.0075(19) 0.0101(19) -0.001(2)
C23 0.029(3) 0.050(4) 0.071(4) 0.006(3) 0.026(3) -0.007(3)
C24 0.023(2) 0.042(4) 0.046(3) 0.005(3) 0.006(2) 0.009(2)
C25 0.015(2) 0.020(2) 0.012(2) 0.0048(18) 0.0100(16) -0.0009(18)
C26 0.017(2) 0.020(2) 0.015(2) 0.0015(17) 0.0098(17) -0.0026(18)
C27 0.021(2) 0.018(2) 0.016(2) 0.0019(18) 0.0113(18) 0.0021(19)
C28 0.024(2) 0.018(2) 0.017(2) -0.0066(18) 0.0120(18) -0.0033(19)
C29 0.018(2) 0.023(3) 0.014(2) -0.0028(18) 0.0068(17) -0.0014(19)
C30 0.0126(19) 0.021(2) 0.016(2) -0.0012(18) 0.0067(16) -0.0005(18)
C31 0.018(2) 0.015(3) 0.031(2) 0.0004(19) 0.0111(19) 0.0000(19)
C32 0.023(2) 0.047(4) 0.025(2) 0.007(2) 0.003(2) 0.002(2)
C33 0.021(2) 0.035(3) 0.040(3) -0.001(2) 0.009(2) 0.010(2)
C34 0.021(2) 0.021(3) 0.019(2) -0.0051(19) 0.0012(18) 0.001(2)
C35 0.034(3) 0.022(3) 0.025(2) 0.006(2) 0.006(2) 0.006(2)
C36 0.022(2) 0.038(3) 0.042(3) -0.003(3) 0.006(2) 0.009(2)
C37 0.034(3) 0.023(3) 0.017(2) -0.0056(19) 0.012(2) -0.005(2)
C38 0.027(2) 0.026(3) 0.023(2) -0.010(2) 0.0173(19) -0.005(2)
C39 0.037(3) 0.050(4) 0.050(3) -0.020(3) 0.031(3) -0.013(3)
C40 0.027(3) 0.042(4) 0.047(3) -0.008(3) 0.018(2) -0.007(2)
C41 0.019(2) 0.034(3) 0.030(3) -0.008(2) 0.016(2) -0.016(2)
C42 0.035(3) 0.021(3) 0.032(3) 0.000(2) 0.023(2) -0.009(2)
C43 0.050(3) 0.026(3) 0.034(3) 0.002(2) 0.026(2) -0.006(3)
C44 0.067(4) 0.038(3) 0.026(3) 0.004(2) 0.024(3) 0.005(3)

loop_
_atom_type_symbol
_atom_type_description
_atom_type_scat_dispersion_real
_atom_type_scat_dispersion_imag
_atom_type_scat_source
C C 0.0033 0.0016 'International Tables Vol C Tables 4.2.6.8 and 6.1.1.4'
H H 0.0000 0.0000 'International Tables Vol C Tables 4.2.6.8 and 6.1.1.4'
N N 0.0061 0.0033 'International Tables Vol C Tables 4.2.6.8 and 6.1.1.4'
Sc Sc 0.2519 0.3716 'International Tables Vol C Tables 4.2.6.8 and 6.1.1.4'
Rh Rh -1.1178 0.9187 'International Tables Vol C Tables 4.2.6.8 and 6.1.1.4'
Cl Cl 0.1484 0.1585 'International Tables Vol C Tables 4.2.6.8 and 6.1.1.4'

loop_
_geom_angle_atom_site_label_1
_geom_angle_atom_site_label_2
_geom_angle_atom_site_label_3
_geom_angle
C41 Rh1 C42 38.26(18)
C41 Rh1 C37 96.72(17)
C42 Rh1 C37 81.49(18)
C41 Rh1 C38 81.25(17)
C42 Rh1 C38 90.56(18)
C37 Rh1 C38 38.31(17)
C41 Rh1 C28 98.38(17)
C42 Rh1 C28 103.85(17)
C37 Rh1 C28 161.22(17)
C38 Rh1 C28 156.31(17)
C41 Rh1 C29 102.70(16)
C42 Rh1 C29 129.04(17)
C37 Rh1 C29 147.49(17)
C38 Rh1 C29 119.68(17)
C28 Rh1 C29 37.03(15)
C41 Rh1 C30 127.82(16)
C42 Rh1 C30 163.31(16)
C37 Rh1 C30 112.97(16)
C38 Rh1 C30 96.07(16)
C28 Rh1 C30 65.29(15)
C29 Rh1 C30 35.20(14)
C41 Rh1 C27 122.44(16)
C42 Rh1 C27 105.14(17)
C37 Rh1 C27 124.87(16)
C38 Rh1 C27 155.74(16)
C28 Rh1 C27 36.47(15)
C29 Rh1 C27 63.95(15)
C30 Rh1 C27 74.10(14)
C41 Rh1 C26 154.77(16)
C42 Rh1 C26 125.84(16)
C37 Rh1 C26 99.17(16)
C38 Rh1 C26 122.85(15)
C28 Rh1 C26 62.94(14)
C29 Rh1 C26 73.18(14)
C30 Rh1 C26 62.17(13)
C27 Rh1 C26 32.96(14)
C41 Rh1 C25 162.75(16)
C42 Rh1 C25 158.34(16)
C37 Rh1 C25 93.31(15)
C38 Rh1 C25 98.35(16)
C28 Rh1 C25 75.04(14)
C29 Rh1 C25 62.36(14)
C30 Rh1 C25 34.94(13)
C27 Rh1 C25 60.82(14)
C26 Rh1 C25 34.01(13)
N5 Sc1 N2 103.80(14)
N5 Sc1 N1 115.38(13)
N2 Sc1 N1 82.63(11)
N5 Sc1 N3 105.29(13)
N2 Sc1 N3 74.03(12)
N1 Sc1 N3 136.86(12)
N5 Sc1 Cl1 106.81(11)
N2 Sc1 Cl1 147.57(10)
N1 Sc1 Cl1 93.66(9)
N3 Sc1 Cl1 87.71(9)
C2 N1 C11 116.7(3)
C2 N1 Sc1 125.3(2)
C11 N1 Sc1 117.7(2)
C4 N2 C6 116.3(3)
C4 N2 Sc1 126.2(3)
C6 N2 Sc1 116.8(3)
C7 N3 C10 111.9(3)
C7 N3 C8 109.8(3)
C10 N3 C8 110.3(3)
C7 N3 Sc1 102.7(2)
C10 N3 Sc1 107.6(2)
C8 N3 Sc1 114.3(2)
C24 N4 C23 111.5(4)
C24 N4 C9 112.6(4)
C23 N4 C9 111.1(4)
C25 N5 Sc1 174.5(3)
C16 C11 C12 120.2(4)
C16 C11 N1 119.5(3)
C12 C11 N1 120.2(4)
C13 C12 C11 118.3(4)
C13 C12 C20 119.9(4)
C11 C12 C20 121.9(4)
C12 C13 C14 121.9(4)
C12 C13 H13 119.1
C14 C13 H13 119.1
C15 C14 C13 119.1(4)
C15 C14 H14 120.4
C13 C14 H14 120.4
C14 C15 C16 121.8(4)
C14 C15 H15 119.1
C16 C15 H15 119.1
C15 C16 C11 118.7(4)
C15 C16 C17 119.4(4)
C11 C16 C17 121.8(4)
C21 C20 C12 112.9(4)
C21 C20 C22 111.0(4)
C12 C20 C22 109.6(4)
C21 C20 H20 107.7
C12 C20 H20 107.7
C22 C20 H20 107.7
C20 C21 H21A 109.5
C20 C21 H21B 109.5
H21A C21 H21B 109.5
C20 C21 H21C 109.5
H21A C21 H21C 109.5
H21B C21 H21C 109.5
C20 C22 H22C 109.5
C20 C22 H22B 109.5
H22C C22 H22B 109.5
C20 C22 H22A 109.5
H22C C22 H22A 109.5
H22B C22 H22A 109.5
C19 C17 C16 112.2(3)
C19 C17 C18 110.8(4)
C16 C17 C18 110.4(3)
C19 C17 H17 107.7
C16 C17 H17 107.7
C18 C17 H17 107.7
C17 C19 H19B 109.5
C17 C19 H19A 109.5
H19B C19 H19A 109.5
C17 C19 H19C 109.5
H19B C19 H19C 109.5
H19A C19 H19C 109.5
C17 C18 H18A 109.5
C17 C18 H18C 109.5
H18A C18 H18C 109.5
C17 C18 H18B 109.5
H18A C18 H18B 109.5
H18C C18 H18B 109.5
C2 C1 H1B 109.5
C2 C1 H1A 109.5
H1B C1 H1A 109.5
C2 C1 H1C 109.5
H1B C1 H1C 109.5
H1A C1 H1C 109.5
N1 C2 C3 124.0(3)
N1 C2 C1 120.5(3)
C3 C2 C1 115.5(4)
C2 C3 C4 129.0(4)
C2 C3 H3 115.5
C4 C3 H3 115.5
N2 C4 C3 123.6(4)
N2 C4 C5 121.1(3)
C3 C4 C5 115.3(4)
C4 C5 H17A 109.5
C4 C5 H5B 109.5
H17A C5 H5B 109.5
C4 C5 H5C 109.5
H17A C5 H5C 109.5
H5B C5 H5C 109.5
N2 C6 C7 110.1(3)
N2 C6 H6A 109.6
C7 C6 H6A 109.6
N2 C6 H6B 109.6
C7 C6 H6B 109.6
H6A C6 H6B 108.2
N3 C7 C6 111.5(3)
N3 C7 H7B 109.3
C6 C7 H7B 109.3
N3 C7 H7A 109.3
C6 C7 H7A 109.3
H7B C7 H7A 108.0
N3 C8 C9 116.0(3)
N3 C8 H8A 108.3
C9 C8 H8A 108.3
N3 C8 H8B 108.3
C9 C8 H8B 108.3
H8A C8 H8B 107.4
N4 C9 C8 115.7(4)
N4 C9 H9B 108.4
C8 C9 H9B 108.4
N4 C9 H9A 108.4
C8 C9 H9A 108.4
H9B C9 H9A 107.4
N3 C10 H10C 109.5
N3 C10 H10B 109.5
H10C C10 H10B 109.5
N3 C10 H10A 109.5
H10C C10 H10A 109.5
H10B C10 H10A 109.5
N4 C23 H23A 109.5
N4 C23 H23B 109.5
H23A C23 H23B 109.5
N4 C23 H23C 109.5
H23A C23 H23C 109.5
H23B C23 H23C 109.5
N4 C24 H24A 109.5
N4 C24 H24B 109.5
H24A C24 H24B 109.5
N4 C24 H24C 109.5
H24A C24 H24C 109.5
H24B C24 H24C 109.5
N5 C25 C26 122.4(4)
N5 C25 C30 123.0(4)
C26 C25 C30 114.6(4)
N5 C25 Rh1 133.7(3)
C26 C25 Rh1 70.3(2)
C30 C25 Rh1 64.1(2)
C27 C26 C25 121.1(4)
C27 C26 C31 120.6(4)
C25 C26 C31 118.2(4)
C27 C26 Rh1 67.4(2)
C25 C26 Rh1 75.7(2)
C31 C26 Rh1 134.0(3)
C26 C27 C28 122.3(4)
C26 C27 Rh1 79.6(2)
C28 C27 Rh1 65.6(2)
C26 C27 H27A 118.4
C28 C27 H27A 118.4
Rh1 C27 H27A 118.4
C29 C28 C27 118.4(4)
C29 C28 Rh1 74.2(2)
C27 C28 Rh1 77.9(2)
C29 C28 H28A 120.7
C27 C28 H28A 120.7
Rh1 C28 H28A 120.7
C30 C29 C28 121.4(4)
C30 C29 Rh1 75.8(2)
C28 C29 Rh1 68.8(2)
C30 C29 H29A 118.8
C28 C29 H29A 118.8
Rh1 C29 H29A 118.8
C29 C30 C25 121.3(4)
C29 C30 C34 121.0(4)
C25 C30 C34 117.5(4)
C29 C30 Rh1 69.0(2)
C25 C30 Rh1 80.9(2)
C34 C30 Rh1 126.6(3)
C26 C31 C32 112.2(3)
C26 C31 C33 113.1(4)
C32 C31 C33 110.6(4)
C26 C31 H31A 106.8
C32 C31 H31A 106.8
C33 C31 H31A 106.8
C31 C32 H32A 109.5
C31 C32 H32B 109.5
H32A C32 H32B 109.5
C31 C32 H32C 109.5
H32A C32 H32C 109.5
H32B C32 H32C 109.5
C31 C33 H33A 109.5
C31 C33 H33B 109.5
H33A C33 H33B 109.5
C31 C33 H33C 109.5
H33A C33 H33C 109.5
H33B C33 H33C 109.5
C30 C34 C36 113.8(4)
C30 C34 C35 110.7(4)
C36 C34 C35 110.4(4)
C30 C34 H34A 107.2
C36 C34 H34A 107.2
C35 C34 H34A 107.2
C34 C35 H35A 109.5
C34 C35 H35B 109.5
H35A C35 H35B 109.5
C34 C35 H35C 109.5
H35A C35 H35C 109.5
H35B C35 H35C 109.5
C34 C36 H36A 109.5
C34 C36 H36B 109.5
H36A C36 H36B 109.5
C34 C36 H36C 109.5
H36A C36 H36C 109.5
H36B C36 H36C 109.5
C38 C37 C44 124.9(4)
C38 C37 Rh1 71.2(2)
C44 C37 Rh1 111.0(3)
C38 C37 H37A 114.0
C44 C37 H37A 114.0
Rh1 C37 H37A 114.0
C37 C38 C39 122.6(5)
C37 C38 Rh1 70.5(2)
C39 C38 Rh1 113.2(3)
C37 C38 H38A 114.3
C39 C38 H38A 114.3
Rh1 C38 H38A 114.3
C40 C39 C38 113.2(4)
C40 C39 H39A 108.9
C38 C39 H39A 108.9
C40 C39 H39B 108.9
C38 C39 H39B 108.9
H39A C39 H39B 107.8
C39 C40 C41 113.6(4)
C39 C40 H40A 108.9
C41 C40 H40A 108.9
C39 C40 H40B 108.9
C41 C40 H40B 108.9
H40A C40 H40B 107.7
C42 C41 C40 124.8(4)
C42 C41 Rh1 71.4(2)
C40 C41 Rh1 112.0(3)
C42 C41 H41A 113.7
C40 C41 H41A 113.7
Rh1 C41 H41A 113.7
C41 C42 C43 124.1(4)
C41 C42 Rh1 70.4(3)
C43 C42 Rh1 113.9(3)
C41 C42 H42A 113.7
C43 C42 H42A 113.7
Rh1 C42 H42A 113.7
C44 C43 C42 113.4(4)
C44 C43 H43A 108.9
C42 C43 H43A 108.9
C44 C43 H43B 108.9
C42 C43 H43B 108.9
H43A C43 H43B 107.7
C43 C44 C37 113.6(4)
C43 C44 H44A 108.9
C37 C44 H44A 108.9
C43 C44 H44B 108.9
C37 C44 H44B 108.9
H44A C44 H44B 107.7

loop_
_geom_bond_atom_site_label_1
_geom_bond_atom_site_label_2
_geom_bond_distance
Rh1 C41 2.108(4)
Rh1 C42 2.121(4)
Rh1 C37 2.132(4)
Rh1 C38 2.140(4)
Rh1 C28 2.184(4)
Rh1 C29 2.254(4)
Rh1 C30 2.340(4)
Rh1 C27 2.344(4)
Rh1 C26 2.497(4)
Rh1 C25 2.568(4)
Sc1 N5 1.928(4)
Sc1 N2 2.206(3)
Sc1 N1 2.233(3)
Sc1 N3 2.360(3)
Sc1 Cl1 2.4525(13)
N1 C2 1.337(5)
N1 C11 1.453(5)
N2 C4 1.313(5)
N2 C6 1.475(5)
N3 C7 1.476(5)
N3 C10 1.476(5)
N3 C8 1.500(5)
N4 C24 1.461(6)
N4 C23 1.468(6)
N4 C9 1.477(5)
N5 C25 1.300(5)
C11 C16 1.407(6)
C11 C12 1.413(5)
C12 C13 1.384(6)
C12 C20 1.523(6)
C13 C14 1.385(6)
C13 H13 0.9500
C14 C15 1.373(6)
C14 H14 0.9500
C15 C16 1.386(6)
C15 H15 0.9500
C16 C17 1.527(6)
C20 C21 1.520(6)
C20 C22 1.535(6)
C20 H20 1.0000
C21 H21A 0.9800
C21 H21B 0.9800
C21 H21C 0.9800
C22 H22C 0.9800
C22 H22B 0.9800
C22 H22A 0.9800
C17 C19 1.515(6)
C17 C18 1.533(6)
C17 H17 1.0000
C19 H19B 0.9800
C19 H19A 0.9800
C19 H19C 0.9800
C18 H18A 0.9800
C18 H18C 0.9800
C18 H18B 0.9800
C1 C2 1.517(5)
C1 H1B 0.9800
C1 H1A 0.9800
C1 H1C 0.9800
C2 C3 1.395(6)
C3 C4 1.409(5)
C3 H3 0.9500
C4 C5 1.510(5)
C5 H17A 0.9800
C5 H5B 0.9800
C5 H5C 0.9800
C6 C7 1.508(6)
C6 H6A 0.9900
C6 H6B 0.9900
C7 H7B 0.9900
C7 H7A 0.9900
C8 C9 1.514(6)
C8 H8A 0.9900
C8 H8B 0.9900
C9 H9B 0.9900
C9 H9A 0.9900
C10 H10C 0.9800
C10 H10B 0.9800
C10 H10A 0.9800
C23 H23A 0.9800
C23 H23B 0.9800
C23 H23C 0.9800
C24 H24A 0.9800
C24 H24B 0.9800
C24 H24C 0.9800
C25 C26 1.483(6)
C25 C30 1.489(5)
C26 C27 1.381(6)
C26 C31 1.514(6)
C27 C28 1.425(6)
C27 H27A 1.0000
C28 C29 1.410(6)
C28 H28A 1.0000
C29 C30 1.391(6)
C29 H29A 1.0000
C30 C34 1.509(6)
C31 C32 1.519(6)
C31 C33 1.529(6)
C31 H31A 1.0000
C32 H32A 0.9800
C32 H32B 0.9800
C32 H32C 0.9800
C33 H33A 0.9800
C33 H33B 0.9800
C33 H33C 0.9800
C34 C36 1.523(6)
C34 C35 1.536(6)
C34 H34A 1.0000
C35 H35A 0.9800
C35 H35B 0.9800
C35 H35C 0.9800
C36 H36A 0.9800
C36 H36B 0.9800
C36 H36C 0.9800
C37 C38 1.402(6)
C37 C44 1.527(7)
C37 H37A 1.0000
C38 C39 1.518(6)
C38 H38A 1.0000
C39 C40 1.498(7)
C39 H39A 0.9900
C39 H39B 0.9900
C40 C41 1.512(6)
C40 H40A 0.9900
C40 H40B 0.9900
C41 C42 1.386(6)
C41 H41A 1.0000
C42 C43 1.520(6)
C42 H42A 1.0000
C43 C44 1.503(7)
C43 H43A 0.9900
C43 H43B 0.9900
C44 H44A 0.9900
C44 H44B 0.9900

loop_
_geom_torsion_atom_site_label_1
_geom_torsion_atom_site_label_2
_geom_torsion_atom_site_label_3
_geom_torsion_atom_site_label_4
_geom_torsion
N5 Sc1 N1 C2 75.7(3)
N2 Sc1 N1 C2 -26.1(3)
N3 Sc1 N1 C2 -83.2(4)
Cl1 Sc1 N1 C2 -173.7(3)
N5 Sc1 N1 C11 -98.4(3)
N2 Sc1 N1 C11 159.8(3)
N3 Sc1 N1 C11 102.7(3)
Cl1 Sc1 N1 C11 12.1(3)
N5 Sc1 N2 C4 -84.2(4)
N1 Sc1 N2 C4 30.2(3)
N3 Sc1 N2 C4 173.6(4)
Cl1 Sc1 N2 C4 115.4(3)
N5 Sc1 N2 C6 85.8(3)
N1 Sc1 N2 C6 -159.8(3)
N3 Sc1 N2 C6 -16.4(3)
Cl1 Sc1 N2 C6 -74.6(4)
N5 Sc1 N3 C7 -63.8(3)
N2 Sc1 N3 C7 36.5(2)
N1 Sc1 N3 C7 96.5(3)
Cl1 Sc1 N3 C7 -170.6(2)
N5 Sc1 N3 C10 178.0(3)
N2 Sc1 N3 C10 -81.7(3)
N1 Sc1 N3 C10 -21.8(3)
Cl1 Sc1 N3 C10 71.2(2)
N5 Sc1 N3 C8 55.1(3)
N2 Sc1 N3 C8 155.4(3)
N1 Sc1 N3 C8 -144.6(3)
Cl1 Sc1 N3 C8 -51.7(3)
N2 Sc1 N5 C25 105(3)
N1 Sc1 N5 C25 17(3)
N3 Sc1 N5 C25 -178(100)
Cl1 Sc1 N5 C25 -86(3)
C2 N1 C11 C16 98.6(4)
Sc1 N1 C11 C16 -86.8(4)
C2 N1 C11 C12 -84.4(4)
Sc1 N1 C11 C12 90.3(4)
C16 C11 C12 C13 1.1(6)
N1 C11 C12 C13 -175.9(3)
C16 C11 C12 C20 -179.6(4)
N1 C11 C12 C20 3.4(6)
C11 C12 C13 C14 -0.9(6)
C20 C12 C13 C14 179.8(4)
C12 C13 C14 C15 -0.3(6)
C13 C14 C15 C16 1.3(6)
C14 C15 C16 C11 -1.1(6)
C14 C15 C16 C17 179.1(4)
C12 C11 C16 C15 -0.2(6)
N1 C11 C16 C15 176.8(3)
C12 C11 C16 C17 179.6(3)
N1 C11 C16 C17 -3.3(5)
C13 C12 C20 C21 -49.6(5)
C11 C12 C20 C21 131.2(4)
C13 C12 C20 C22 74.7(5)
C11 C12 C20 C22 -104.6(4)
C15 C16 C17 C19 -47.3(5)
C11 C16 C17 C19 132.9(4)
C15 C16 C17 C18 76.9(5)
C11 C16 C17 C18 -102.9(5)
C11 N1 C2 C3 -173.3(4)
Sc1 N1 C2 C3 12.5(6)
C11 N1 C2 C1 5.4(6)
Sc1 N1 C2 C1 -168.8(3)
N1 C2 C3 C4 12.4(7)
C1 C2 C3 C4 -166.3(4)
C6 N2 C4 C3 169.5(4)
Sc1 N2 C4 C3 -20.5(6)
C6 N2 C4 C5 -9.6(6)
Sc1 N2 C4 C5 160.4(3)
C2 C3 C4 N2 -8.4(7)
C2 C3 C4 C5 170.7(4)
C4 N2 C6 C7 163.6(4)
Sc1 N2 C6 C7 -7.4(5)
C10 N3 C7 C6 61.0(5)
C8 N3 C7 C6 -176.1(4)
Sc1 N3 C7 C6 -54.1(4)
N2 C6 C7 N3 43.3(5)
C7 N3 C8 C9 -70.0(5)
C10 N3 C8 C9 53.8(5)
Sc1 N3 C8 C9 175.3(3)
C24 N4 C9 C8 53.6(6)
C23 N4 C9 C8 -72.4(5)
N3 C8 C9 N4 159.2(4)
Sc1 N5 C25 C26 -48(3)
Sc1 N5 C25 C30 134(3)
Sc1 N5 C25 Rh1 -142(3)
C41 Rh1 C25 N5 -110.6(6)
C42 Rh1 C25 N5 90.1(6)
C37 Rh1 C25 N5 14.9(4)
C38 Rh1 C25 N5 -23.3(4)
C28 Rh1 C25 N5 180.0(4)
C29 Rh1 C25 N5 -142.5(4)
C30 Rh1 C25 N5 -111.9(5)
C27 Rh1 C25 N5 143.5(4)
C26 Rh1 C25 N5 116.4(5)
C41 Rh1 C25 C26 132.9(5)
C42 Rh1 C25 C26 -26.4(5)
C37 Rh1 C25 C26 -101.5(2)
C38 Rh1 C25 C26 -139.7(2)
C28 Rh1 C25 C26 63.5(2)
C29 Rh1 C25 C26 101.1(2)
C30 Rh1 C25 C26 131.6(3)
C27 Rh1 C25 C26 27.1(2)
C41 Rh1 C25 C30 1.3(6)
C42 Rh1 C25 C30 -158.0(4)
C37 Rh1 C25 C30 126.8(3)
C38 Rh1 C25 C30 88.7(3)
C28 Rh1 C25 C30 -68.1(2)
C29 Rh1 C25 C30 -30.6(2)
C27 Rh1 C25 C30 -104.6(3)
C26 Rh1 C25 C30 -131.6(3)
N5 C25 C26 C27 178.1(4)
C30 C25 C26 C27 -4.2(5)
Rh1 C25 C26 C27 -51.9(3)
N5 C25 C26 C31 2.6(5)
C30 C25 C26 C31 -179.7(3)
Rh1 C25 C26 C31 132.6(3)
N5 C25 C26 Rh1 -130.0(3)
C30 C25 C26 Rh1 47.7(3)
C41 Rh1 C26 C27 -16.3(5)
C42 Rh1 C26 C27 -58.6(3)
C37 Rh1 C26 C27 -144.6(3)
C38 Rh1 C26 C27 -177.3(3)
C28 Rh1 C26 C27 29.3(3)
C29 Rh1 C26 C27 67.8(3)
C30 Rh1 C26 C27 104.2(3)
C25 Rh1 C26 C27 133.1(4)
C41 Rh1 C26 C25 -149.4(4)
C42 Rh1 C26 C25 168.3(2)
C37 Rh1 C26 C25 82.3(2)
C38 Rh1 C26 C25 49.6(3)
C28 Rh1 C26 C25 -103.8(3)
C29 Rh1 C26 C25 -65.3(2)
C30 Rh1 C26 C25 -28.9(2)
C27 Rh1 C26 C25 -133.1(4)
C41 Rh1 C26 C31 95.1(5)
C42 Rh1 C26 C31 52.8(5)
C37 Rh1 C26 C31 -33.3(4)
C38 Rh1 C26 C31 -65.9(5)
C28 Rh1 C26 C31 140.7(5)
C29 Rh1 C26 C31 179.2(4)
C30 Rh1 C26 C31 -144.5(5)
C27 Rh1 C26 C31 111.4(5)
C25 Rh1 C26 C31 -115.5(5)
C25 C26 C27 C28 3.4(6)
C31 C26 C27 C28 178.8(4)
Rh1 C26 C27 C28 -52.2(3)
C25 C26 C27 Rh1 55.7(3)
C31 C26 C27 Rh1 -128.9(3)
C41 Rh1 C27 C26 171.9(3)
C42 Rh1 C27 C26 134.2(3)
C37 Rh1 C27 C26 44.1(3)
C38 Rh1 C27 C26 5.5(5)
C28 Rh1 C27 C26 -132.8(4)
C29 Rh1 C27 C26 -99.3(3)
C30 Rh1 C27 C26 -63.1(2)
C25 Rh1 C27 C26 -27.9(2)
C41 Rh1 C27 C28 -55.3(3)
C42 Rh1 C27 C28 -92.9(3)
C37 Rh1 C27 C28 177.0(3)
C38 Rh1 C27 C28 138.4(4)
C29 Rh1 C27 C28 33.5(3)
C30 Rh1 C27 C28 69.8(3)
C26 Rh1 C27 C28 132.8(4)
C25 Rh1 C27 C28 105.0(3)
C26 C27 C28 C29 -5.7(6)
Rh1 C27 C28 C29 -64.3(3)
C26 C27 C28 Rh1 58.6(4)
C41 Rh1 C28 C29 -100.0(3)
C42 Rh1 C28 C29 -138.6(3)
C37 Rh1 C28 C29 116.8(5)
C38 Rh1 C28 C29 -12.7(5)
C30 Rh1 C28 C29 27.9(2)
C27 Rh1 C28 C29 124.5(4)
C26 Rh1 C28 C29 97.9(3)
C25 Rh1 C28 C29 63.7(2)
C41 Rh1 C28 C27 135.5(3)
C42 Rh1 C28 C27 96.8(3)
C37 Rh1 C28 C27 -7.7(7)
C38 Rh1 C28 C27 -137.2(4)
C29 Rh1 C28 C27 -124.5(4)
C30 Rh1 C28 C27 -96.6(3)
C26 Rh1 C28 C27 -26.6(2)
C25 Rh1 C28 C27 -60.8(3)
C27 C28 C29 C30 9.4(6)
Rh1 C28 C29 C30 -56.9(4)
C27 C28 C29 Rh1 66.3(3)
C41 Rh1 C29 C30 -140.4(2)
C42 Rh1 C29 C30 -171.8(2)
C37 Rh1 C29 C30 -15.2(4)
C38 Rh1 C29 C30 -53.4(3)
C28 Rh1 C29 C30 132.5(4)
C27 Rh1 C29 C30 99.4(3)
C26 Rh1 C29 C30 65.3(2)
C25 Rh1 C29 C30 30.3(2)
C41 Rh1 C29 C28 87.1(3)
C42 Rh1 C29 C28 55.7(3)
C37 Rh1 C29 C28 -147.7(3)
C38 Rh1 C29 C28 174.2(2)
C30 Rh1 C29 C28 -132.5(4)
C27 Rh1 C29 C28 -33.0(2)
C26 Rh1 C29 C28 -67.1(2)
C25 Rh1 C29 C28 -102.1(3)
C28 C29 C30 C25 -10.8(6)
Rh1 C29 C30 C25 -64.5(3)
C28 C29 C30 C34 174.6(4)
Rh1 C29 C30 C34 120.9(4)
C28 C29 C30 Rh1 53.7(3)
N5 C25 C30 C29 -174.5(4)
C26 C25 C30 C29 7.9(5)
Rh1 C25 C30 C29 58.6(3)
N5 C25 C30 C34 0.3(6)
C26 C25 C30 C34 -177.4(3)
Rh1 C25 C30 C34 -126.7(4)
N5 C25 C30 Rh1 126.9(3)
C26 C25 C30 Rh1 -50.7(3)
C41 Rh1 C30 C29 51.9(3)
C42 Rh1 C30 C29 22.6(6)
C37 Rh1 C30 C29 171.2(2)
C38 Rh1 C30 C29 135.5(2)
C28 Rh1 C30 C29 -29.3(2)
C27 Rh1 C30 C29 -67.1(2)
C26 Rh1 C30 C29 -100.4(3)
C25 Rh1 C30 C29 -128.6(3)
C41 Rh1 C30 C25 -179.5(2)
C42 Rh1 C30 C25 151.2(5)
C37 Rh1 C30 C25 -60.2(3)
C38 Rh1 C30 C25 -95.9(2)
C28 Rh1 C30 C25 99.3(3)
C29 Rh1 C30 C25 128.6(3)
C27 Rh1 C30 C25 61.5(2)
C26 Rh1 C30 C25 28.2(2)
C41 Rh1 C30 C34 -61.8(4)
C42 Rh1 C30 C34 -91.1(6)
C37 Rh1 C30 C34 57.5(4)
C38 Rh1 C30 C34 21.8(4)
C28 Rh1 C30 C34 -143.0(4)
C29 Rh1 C30 C34 -113.7(4)
C27 Rh1 C30 C34 179.2(4)
C26 Rh1 C30 C34 145.9(4)
C25 Rh1 C30 C34 117.7(4)
C27 C26 C31 C32 93.6(5)
C25 C26 C31 C32 -90.9(5)
Rh1 C26 C31 C32 6.4(6)
C27 C26 C31 C33 -32.4(5)
C25 C26 C31 C33 143.1(4)
Rh1 C26 C31 C33 -119.5(4)
C29 C30 C34 C36 -29.8(6)
C25 C30 C34 C36 155.4(4)
Rh1 C30 C34 C36 55.9(5)
C29 C30 C34 C35 95.2(5)
C25 C30 C34 C35 -79.5(4)
Rh1 C30 C34 C35 -179.1(3)
C41 Rh1 C37 C38 66.7(3)
C42 Rh1 C37 C38 101.9(3)
C28 Rh1 C37 C38 -150.0(5)
C29 Rh1 C37 C38 -60.0(4)
C30 Rh1 C37 C38 -69.4(3)
C27 Rh1 C37 C38 -155.6(3)
C26 Rh1 C37 C38 -133.0(3)
C25 Rh1 C37 C38 -99.3(3)
C41 Rh1 C37 C44 -54.5(4)
C42 Rh1 C37 C44 -19.3(3)
C38 Rh1 C37 C44 -121.1(5)
C28 Rh1 C37 C44 88.9(6)
C29 Rh1 C37 C44 178.9(3)
C30 Rh1 C37 C44 169.4(3)
C27 Rh1 C37 C44 83.3(4)
C26 Rh1 C37 C44 105.9(3)
C25 Rh1 C37 C44 139.6(3)
C44 C37 C38 C39 -2.6(7)
Rh1 C37 C38 C39 -105.6(4)
C44 C37 C38 Rh1 103.0(4)
C41 Rh1 C38 C37 -112.7(3)
C42 Rh1 C38 C37 -75.4(3)
C28 Rh1 C38 C37 156.4(4)
C29 Rh1 C38 C37 147.6(3)
C30 Rh1 C38 C37 119.9(3)
C27 Rh1 C38 C37 55.7(5)
C26 Rh1 C38 C37 59.2(3)
C25 Rh1 C38 C37 84.7(3)
C41 Rh1 C38 C39 5.4(4)
C42 Rh1 C38 C39 42.7(4)
C37 Rh1 C38 C39 118.1(5)
C28 Rh1 C38 C39 -85.5(6)
C29 Rh1 C38 C39 -94.3(4)
C30 Rh1 C38 C39 -122.0(4)
C27 Rh1 C38 C39 173.8(4)
C26 Rh1 C38 C39 177.3(3)
C25 Rh1 C38 C39 -157.2(4)
C37 C38 C39 C40 90.1(6)
Rh1 C38 C39 C40 9.1(6)
C38 C39 C40 C41 -25.1(7)
C39 C40 C41 C42 -52.6(7)
C39 C40 C41 Rh1 29.5(6)
C37 Rh1 C41 C42 67.0(3)
C38 Rh1 C41 C42 102.2(3)
C28 Rh1 C41 C42 -101.8(3)
C29 Rh1 C41 C42 -139.2(3)
C30 Rh1 C41 C42 -166.9(2)
C27 Rh1 C41 C42 -72.2(3)
C26 Rh1 C41 C42 -61.8(5)
C25 Rh1 C41 C42 -167.8(4)
C42 Rh1 C41 C40 -120.9(5)
C37 Rh1 C41 C40 -53.9(4)
C38 Rh1 C41 C40 -18.7(4)
C28 Rh1 C41 C40 137.3(3)
C29 Rh1 C41 C40 99.9(4)
C30 Rh1 C41 C40 72.2(4)
C27 Rh1 C41 C40 166.9(3)
C26 Rh1 C41 C40 177.3(3)
C25 Rh1 C41 C40 71.3(6)
C40 C41 C42 C43 -1.9(7)
Rh1 C41 C42 C43 -106.2(4)
C40 C41 C42 Rh1 104.3(5)
C37 Rh1 C42 C41 -112.4(3)
C38 Rh1 C42 C41 -75.0(3)
C28 Rh1 C42 C41 86.0(3)
C29 Rh1 C42 C41 55.2(3)
C30 Rh1 C42 C41 38.6(7)
C27 Rh1 C42 C41 123.7(3)
C26 Rh1 C42 C41 152.4(2)
C25 Rh1 C42 C41 170.2(3)
C41 Rh1 C42 C43 119.6(5)
C37 Rh1 C42 C43 7.2(3)
C38 Rh1 C42 C43 44.5(4)
C28 Rh1 C42 C43 -154.5(3)
C29 Rh1 C42 C43 174.7(3)
C30 Rh1 C42 C43 158.1(4)
C27 Rh1 C42 C43 -116.8(3)
C26 Rh1 C42 C43 -88.0(4)
C25 Rh1 C42 C43 -70.2(6)
C41 C42 C43 C44 88.5(6)
Rh1 C42 C43 C44 6.7(5)
C42 C43 C44 C37 -23.3(6)
C38 C37 C44 C43 -52.4(6)
Rh1 C37 C44 C43 28.8(5)
